data_7043501
loop_
_publ_author_name
'Zhang, Yuzhen'
'Hauke, Cory E.'
'Crawley, Matthew R.'
'Schurr, Bradley E.'
'Fulong, Cressa Ria P.'
'Cook, Timothy'

_publ_section_title
;
 Increasing phosphorescent quantum yields and lifetimes of
 platinum-alkynyl complexes with extended conjugation
;
_journal_name_full 'Dalton Trans.'
_journal_paper_doi 10.1039/C7DT01817G
_journal_year 2017
_chemical_formula_moiety 'C26 H38 N2 P2 Pt'
_chemical_formula_sum 'C26 H38 N2 P2 Pt'
_chemical_formula_weight 635.61
_space_group_crystal_system monoclinic
_space_group_IT_number 14
_space_group_name_Hall '-P 2yn'
_space_group_name_H-M_alt 'P 1 21/n 1'
_symmetry_space_group_name_Hall '-P 2yn'
_symmetry_space_group_name_H-M 'P 1 21/n 1'
_atom_sites_solution_hydrogens geom
_atom_sites_solution_primary heavy
_audit_creation_date 2017-03-24
_audit_creation_method
;
Olex2 1.2
(compiled 2017.03.02 svn.r3394 for OlexSys, GUI svn.r5324)
;
_audit_update_record
;
2017-04-26 deposited with the CCDC.
2017-06-28 downloaded from the CCDC.
;
_cell_angle_alpha 90
_cell_angle_beta 107.3670(10)
_cell_angle_gamma 90
_cell_formula_units_Z 2
_cell_length_a 9.0413(4)
_cell_length_b 10.8299(5)
_cell_length_c 14.3021(6)
_cell_measurement_reflns_used 9859
_cell_measurement_temperature 99.67
_cell_measurement_theta_max 28.349
_cell_measurement_theta_min 3.039
_cell_volume 1336.57(10)
_computing_cell_refinement 'SAINT v8.37A (Bruker, 2015)'
_computing_data_reduction 'SAINT v8.37A (Bruker, 2015)'
_computing_molecular_graphics 'Olex2 (Dolomanov et al., 2009)'
_computing_publication_material 'Olex2 (Dolomanov et al., 2009)'
_computing_structure_refinement 'ShelXL (Sheldrick, 2015)'
_computing_structure_solution 'ShelXS (Sheldrick, 2008)'
_diffrn_ambient_temperature 99.67
_diffrn_measured_fraction_theta_full 0.995
_diffrn_measured_fraction_theta_max 0.995
_diffrn_measurement_device_type 'Bruker APEX-II CCD'
_diffrn_measurement_method '\f and \w scans'
_diffrn_radiation_type MoK\a
_diffrn_radiation_wavelength 0.71073
_diffrn_reflns_av_R_equivalents 0.0318
_diffrn_reflns_av_unetI/netI 0.0240
_diffrn_reflns_Laue_measured_fraction_full 0.995
_diffrn_reflns_Laue_measured_fraction_max 0.995
_diffrn_reflns_limit_h_max 12
_diffrn_reflns_limit_h_min -11
_diffrn_reflns_limit_k_max 14
_diffrn_reflns_limit_k_min -12
_diffrn_reflns_limit_l_max 19
_diffrn_reflns_limit_l_min -17
_diffrn_reflns_number 14476
_diffrn_reflns_point_group_measured_fraction_full 0.995
_diffrn_reflns_point_group_measured_fraction_max 0.995
_diffrn_reflns_theta_full 25.242
_diffrn_reflns_theta_max 28.347
_diffrn_reflns_theta_min 3.528
_diffrn_standards_number 0
_exptl_absorpt_coefficient_mu 5.384
_exptl_absorpt_correction_T_max 0.7457
_exptl_absorpt_correction_T_min 0.5964
_exptl_absorpt_correction_type multi-scan
_exptl_absorpt_process_details
'SADABS-2016/2 (Bruker,2016/2) was used for absorption correction. wR2(int) was 0.0754 before and 0.0440 after correction. The Ratio of minimum to maximum transmission is 0.7998. The \l/2 correction factor is Not present.'
_exptl_crystal_colour 'clear light yellow'
_exptl_crystal_colour_lustre clear
_exptl_crystal_colour_modifier light
_exptl_crystal_colour_primary yellow
_exptl_crystal_density_diffrn 1.579
_exptl_crystal_description block
_exptl_crystal_F_000 632
_exptl_crystal_preparation ', Luminescent'
_exptl_crystal_recrystallization_method 'Slow evaporation from methanol'
_exptl_crystal_size_max 0.46
_exptl_crystal_size_mid 0.31
_exptl_crystal_size_min 0.3
_refine_diff_density_max 0.513
_refine_diff_density_min -1.971
_refine_diff_density_rms 0.095
_refine_ls_extinction_method none
_refine_ls_goodness_of_fit_ref 1.096
_refine_ls_hydrogen_treatment constr
_refine_ls_matrix_type full
_refine_ls_number_parameters 145
_refine_ls_number_reflns 3318
_refine_ls_number_restraints 0
_refine_ls_restrained_S_all 1.096
_refine_ls_R_factor_all 0.0207
_refine_ls_R_factor_gt 0.0167
_refine_ls_shift/su_max 0.000
_refine_ls_shift/su_mean 0.000
_refine_ls_structure_factor_coef Fsqd
_refine_ls_weighting_details 'w=1/[\s^2^(Fo^2^)+(0.0150P)^2^+1.0180P] where P=(Fo^2^+2Fc^2^)/3'
_refine_ls_weighting_scheme calc
_refine_ls_wR_factor_gt 0.0415
_refine_ls_wR_factor_ref 0.0434
_reflns_Friedel_coverage 0.000
_reflns_number_gt 2904
_reflns_number_total 3318
_reflns_threshold_expression 'I > 2\s(I)'
_cod_data_source_file c7dt01817g3.cif
_cod_data_source_block 4
_cod_database_code 7043501
_shelx_shelxl_version_number 2014/7
_shelx_space_group_comment
;
The symmetry employed for this shelxl refinement is uniquely defined
by the following loop, which should always be used as a source of
symmetry information in preference to the above space-group names.
They are only intended as comments.
;
_olex2_refinement_description
;
1. Fixed Uiso
 At 1.2 times of:
  All C(H) groups, All C(H,H) groups
 At 1.5 times of:
  All C(H,H,H) groups
2.a Secondary CH2 refined with riding coordinates:
 C12(H12a,H12b), C10(H10a,H10b), C8(H8a,H8b)
2.b Aromatic/amide H refined with riding coordinates:
 C4(H4), C5(H5), C6(H6), C7(H7)
2.c Idealised Me refined as rotating group:
 C9(H9a,H9b,H9c), C13(H13a,H13b,H13c), C11(H11a,H11b,H11c)
;
_olex2_exptl_crystal_mounting_method 'MiTeGen MicroLoop'
_olex2_submission_special_instructions 'No special instructions were received'

loop_
_space_group_symop_operation_xyz
'x, y, z'
'-x+1/2, y+1/2, -z+1/2'
'-x, -y, -z'
'x-1/2, -y-1/2, z-1/2'

loop_
_atom_site_label
_atom_site_type_symbol
_atom_site_fract_x
_atom_site_fract_y
_atom_site_fract_z
_atom_site_U_iso_or_equiv
_atom_site_adp_type
_atom_site_occupancy
_atom_site_site_symmetry_order
_atom_site_calc_flag
_atom_site_refinement_flags_posn
_atom_site_refinement_flags_adp
_atom_site_refinement_flags_occupancy
Pt1 Pt 0.0000 0.5000 0.0000 0.01079(4) Uani 1 2 d S T P
P1 P -0.22284(6) 0.41337(5) -0.10152(4) 0.01393(10) Uani 1 1 d . . .
C1 C -0.0761(2) 0.4574(2) 0.11336(15) 0.0155(4) Uani 1 1 d . . .
C4 C -0.1356(3) 0.49888(17) 0.34568(19) 0.0193(5) Uani 1 1 d . . .
H4 H -0.0952 0.5778 0.3377 0.023 Uiso 1 1 calc R . .
C2 C -0.1175(2) 0.43311(19) 0.18412(15) 0.0169(4) Uani 1 1 d . . .
C3 C -0.1551(2) 0.40918(19) 0.27287(14) 0.0148(4) Uani 1 1 d . . .
C5 C -0.1756(3) 0.4719(2) 0.42968(18) 0.0242(5) Uani 1 1 d . . .
H5 H -0.1626 0.5350 0.4776 0.029 Uiso 1 1 calc R . .
C6 C -0.2111(2) 0.2943(2) 0.29217(15) 0.0194(4) Uani 1 1 d . . .
H6 H -0.2248 0.2290 0.2461 0.023 Uiso 1 1 calc R . .
N1 N -0.2311(2) 0.36373(19) 0.44795(14) 0.0264(4) Uani 1 1 d . . .
C7 C -0.2465(3) 0.2769(2) 0.37920(17) 0.0249(5) Uani 1 1 d . . .
H7 H -0.2841 0.1982 0.3907 0.030 Uiso 1 1 calc R . .
C12 C -0.3964(3) 0.49152(18) -0.0922(2) 0.0209(5) Uani 1 1 d . . .
H12A H -0.4886 0.4466 -0.1328 0.025 Uiso 1 1 calc R . .
H12B H -0.3980 0.4877 -0.0234 0.025 Uiso 1 1 calc R . .
C10 C -0.2369(2) 0.4107(2) -0.23146(14) 0.0191(4) Uani 1 1 d . . .
H10A H -0.2230 0.4961 -0.2521 0.023 Uiso 1 1 calc R . .
H10B H -0.1496 0.3609 -0.2395 0.023 Uiso 1 1 calc R . .
C8 C -0.2508(2) 0.25434(19) -0.06852(16) 0.0189(4) Uani 1 1 d . . .
H8A H -0.2574 0.2525 -0.0007 0.023 Uiso 1 1 calc R . .
H8B H -0.3504 0.2234 -0.1124 0.023 Uiso 1 1 calc R . .
C9 C -0.1209(3) 0.1688(2) -0.07552(16) 0.0234(5) Uani 1 1 d . . .
H9A H -0.1202 0.1639 -0.1438 0.035 Uiso 1 1 calc GR . .
H9B H -0.1376 0.0863 -0.0525 0.035 Uiso 1 1 calc GR . .
H9C H -0.0213 0.2012 -0.0348 0.035 Uiso 1 1 calc GR . .
C13 C -0.4083(3) 0.6256(2) -0.12447(17) 0.0267(5) Uani 1 1 d . . .
H13A H -0.4222 0.6298 -0.1950 0.040 Uiso 1 1 calc GR . .
H13B H -0.3132 0.6693 -0.0890 0.040 Uiso 1 1 calc GR . .
H13C H -0.4972 0.6642 -0.1102 0.040 Uiso 1 1 calc GR . .
C11 C -0.3870(3) 0.3596(2) -0.30087(17) 0.0302(5) Uani 1 1 d . . .
H11A H -0.3798 0.3588 -0.3679 0.045 Uiso 1 1 calc GR . .
H11B H -0.4741 0.4119 -0.2981 0.045 Uiso 1 1 calc GR . .
H11C H -0.4036 0.2753 -0.2812 0.045 Uiso 1 1 calc GR . .

loop_
_atom_site_aniso_label
_atom_site_aniso_U_11
_atom_site_aniso_U_22
_atom_site_aniso_U_33
_atom_site_aniso_U_23
_atom_site_aniso_U_13
_atom_site_aniso_U_12
Pt1 0.00981(6) 0.01258(6) 0.01117(6) 0.00089(3) 0.00496(4) -0.00017(3)
P1 0.0121(2) 0.0157(2) 0.0147(2) 0.0003(2) 0.00510(17) -0.0013(2)
C1 0.0125(9) 0.0148(9) 0.0183(10) -0.0014(8) 0.0033(7) -0.0005(8)
C4 0.0206(12) 0.0162(10) 0.0217(12) 0.0019(7) 0.0074(9) 0.0023(7)
C2 0.0143(9) 0.0182(10) 0.0184(10) 0.0015(8) 0.0051(7) 0.0003(8)
C3 0.0113(9) 0.0180(9) 0.0157(9) 0.0028(8) 0.0050(7) 0.0026(8)
C5 0.0253(12) 0.0290(11) 0.0202(12) -0.0031(10) 0.0096(9) 0.0055(10)
C6 0.0183(10) 0.0210(10) 0.0188(10) -0.0012(8) 0.0053(8) -0.0031(8)
N1 0.0266(10) 0.0357(11) 0.0207(10) 0.0046(8) 0.0127(8) 0.0026(9)
C7 0.0229(11) 0.0255(12) 0.0280(12) 0.0085(9) 0.0104(9) -0.0046(9)
C12 0.0123(10) 0.0265(12) 0.0247(13) -0.0010(8) 0.0066(9) 0.0008(8)
C10 0.0210(10) 0.0212(10) 0.0147(9) -0.0009(8) 0.0047(8) -0.0034(9)
C8 0.0193(10) 0.0181(10) 0.0209(10) 0.0007(8) 0.0083(8) -0.0039(8)
C9 0.0305(12) 0.0206(11) 0.0215(11) 0.0014(9) 0.0112(9) 0.0008(9)
C13 0.0274(12) 0.0255(12) 0.0259(12) -0.0008(9) 0.0062(9) 0.0089(9)
C11 0.0311(13) 0.0352(13) 0.0206(11) -0.0038(10) 0.0023(9) -0.0131(11)

loop_
_atom_type_symbol
_atom_type_description
_atom_type_scat_dispersion_real
_atom_type_scat_dispersion_imag
_atom_type_scat_source
C C 0.0033 0.0016 'International Tables Vol C Tables 4.2.6.8 and 6.1.1.4'
H H 0.0000 0.0000 'International Tables Vol C Tables 4.2.6.8 and 6.1.1.4'
N N 0.0061 0.0033 'International Tables Vol C Tables 4.2.6.8 and 6.1.1.4'
P P 0.1023 0.0942 'International Tables Vol C Tables 4.2.6.8 and 6.1.1.4'
Pt Pt -1.7033 8.3905 'International Tables Vol C Tables 4.2.6.8 and 6.1.1.4'

loop_
_geom_angle_atom_site_label_1
_geom_angle_atom_site_label_2
_geom_angle_atom_site_label_3
_geom_angle
_geom_angle_site_symmetry_1
_geom_angle_site_symmetry_3
P1 Pt1 P1 180.0 3_565 .
C1 Pt1 P1 88.24(6) . .
C1 Pt1 P1 91.76(6) . 3_565
C1 Pt1 P1 88.24(6) 3_565 3_565
C1 Pt1 P1 91.76(6) 3_565 .
C1 Pt1 C1 180.0 3_565 .
C12 P1 Pt1 112.04(8) . .
C12 P1 C10 106.39(11) . .
C12 P1 C8 103.34(10) . .
C10 P1 Pt1 115.49(7) . .
C8 P1 Pt1 112.62(7) . .
C8 P1 C10 106.01(10) . .
C2 C1 Pt1 177.80(18) . .
C5 C4 C3 119.5(2) . .
C1 C2 C3 175.2(2) . .
C4 C3 C2 121.64(19) . .
C4 C3 C6 116.32(19) . .
C6 C3 C2 122.04(19) . .
N1 C5 C4 124.6(2) . .
C7 C6 C3 119.4(2) . .
C5 N1 C7 115.93(19) . .
N1 C7 C6 124.2(2) . .
C13 C12 P1 113.99(17) . .
C11 C10 P1 116.48(16) . .
C9 C8 P1 112.83(15) . .

loop_
_geom_bond_atom_site_label_1
_geom_bond_atom_site_label_2
_geom_bond_distance
_geom_bond_site_symmetry_2
Pt1 P1 2.3024(5) 3_565
Pt1 P1 2.3024(5) .
Pt1 C1 1.995(2) 3_565
Pt1 C1 1.995(2) .
P1 C12 1.823(2) .
P1 C10 1.825(2) .
P1 C8 1.823(2) .
C1 C2 1.208(3) .
C4 C3 1.396(3) .
C4 C5 1.385(4) .
C2 C3 1.432(3) .
C3 C6 1.401(3) .
C5 N1 1.330(3) .
C6 C7 1.387(3) .
N1 C7 1.337(3) .
C12 C13 1.518(3) .
C10 C11 1.527(3) .
C8 C9 1.523(3) .
